data_2243319
loop_
_publ_author_name
'Assoumatine, Tokour\'e'
'Stoeckli-Evans, Helen'

_publ_section_title
;
 Silver(I) nitrate two-dimensional coordination polymers of two new
 pyrazinethiophane ligands:
 5,7-dihydro-1<i>H</i>,3<i>H</i>-dithieno[3,4-<i>b</i>:3',4'-<i>e</i>]pyrazine
 and
 3,4,8,10,11,13-hexahydro-1<i>H</i>,6<i>H</i>-bis([1,4]dithiocino)[6,7-<i>b</i>:6',7'-<i>e</i>]pyrazine
;
_journal_coeditor_code LH5951
_journal_issue 4
_journal_name_full 'Acta Crystallographica Section E'
_journal_page_first 539
_journal_page_last 546
_journal_paper_doi 10.1107/S205698902000362X
_journal_volume 76
_journal_year 2020
_chemical_formula_moiety '[C8 H8 N2 S2]AgNO3'
_chemical_formula_sum 'C8 H8 Ag N3 O3 S2'
_chemical_formula_weight 366.16
_space_group_crystal_system monoclinic
_space_group_IT_number 13
_space_group_name_Hall '-P 2yac'
_space_group_name_H-M_alt 'P 1 2/n 1'
_atom_sites_solution_hydrogens geom
_atom_sites_solution_primary direct
_atom_sites_solution_secondary difmap
_audit_creation_method SHELXL-2018/3
_cell_angle_alpha 90
_cell_angle_beta 93.121(9)
_cell_angle_gamma 90
_cell_formula_units_Z 2
_cell_length_a 3.8995(3)
_cell_length_b 6.3902(6)
_cell_length_c 20.5741(18)
_cell_measurement_reflns_used 5000
_cell_measurement_temperature 223(2)
_cell_measurement_theta_max 25.81
_cell_measurement_theta_min 3.19
_cell_volume 511.92(8)
_computing_cell_refinement
;
CELL in IPDS1 (Stoe & Cie, 1998)
;
_computing_data_collection
;
EXPOSE in IPDS1 (Stoe & Cie, 1998)
;
_computing_data_reduction
;
INTEGRATE in IPDS1 (Stoe & Cie, 1998)
;
_computing_molecular_graphics
;
Mercury (Macrae <i>et al.</i>,  2020)
;
_computing_publication_material
;
<i>SHELXL-2018/3</i> (Sheldrick, 2015), PLATON (Spek, 2020) and
publcif (Westrip, 2010)
;
_computing_structure_refinement
;
<i>SHELXL-2018/3</i> (Sheldrick, 2015)
;
_computing_structure_solution
;
SHELXS-97 (Sheldrick, 2008)
;
_diffrn_ambient_temperature 223(2)
_diffrn_detector 'image plate'
_diffrn_measured_fraction_theta_full 0.966
_diffrn_measured_fraction_theta_max 0.965
_diffrn_measurement_device '1 circle goniometer'
_diffrn_measurement_device_type 'STOE IPDS 1'
_diffrn_measurement_method '\f rotation'
_diffrn_radiation_monochromator 'plane graphite'
_diffrn_radiation_source 'fine-focus sealed tube'
_diffrn_radiation_type MoK\a
_diffrn_radiation_wavelength 0.71073
_diffrn_reflns_av_R_equivalents 0.0206
_diffrn_reflns_av_unetI/netI 0.0129
_diffrn_reflns_limit_h_max 4
_diffrn_reflns_limit_h_min -4
_diffrn_reflns_limit_k_max 7
_diffrn_reflns_limit_k_min -7
_diffrn_reflns_limit_l_max 25
_diffrn_reflns_limit_l_min -25
_diffrn_reflns_number 3795
_diffrn_reflns_theta_full 25.242
_diffrn_reflns_theta_max 25.810
_diffrn_reflns_theta_min 3.188
_exptl_absorpt_coefficient_mu 2.374
_exptl_absorpt_correction_T_max 1.0000
_exptl_absorpt_correction_T_min 0.9318
_exptl_absorpt_correction_type multi-scan
_exptl_absorpt_process_details
;
(MULABS; Spek, 2020)
;
_exptl_crystal_colour colourless
_exptl_crystal_density_diffrn 2.375
_exptl_crystal_description needle
_exptl_crystal_F_000 360
_exptl_crystal_size_max 0.45
_exptl_crystal_size_mid 0.10
_exptl_crystal_size_min 0.10
_refine_diff_density_max 0.314
_refine_diff_density_min -0.267
_refine_ls_extinction_method none
_refine_ls_goodness_of_fit_ref 1.145
_refine_ls_hydrogen_treatment constr
_refine_ls_matrix_type full
_refine_ls_number_parameters 79
_refine_ls_number_reflns 958
_refine_ls_number_restraints 0
_refine_ls_restrained_S_all 1.145
_refine_ls_R_factor_all 0.0170
_refine_ls_R_factor_gt 0.0156
_refine_ls_shift/su_max 0.001
_refine_ls_shift/su_mean 0.000
_refine_ls_structure_factor_coef Fsqd
_refine_ls_weighting_details 'w=1/[\s^2^(Fo^2^)+(0.0200P)^2^+0.3928P] where P=(Fo^2^+2Fc^2^)/3'
_refine_ls_weighting_scheme calc
_refine_ls_wR_factor_gt 0.0406
_refine_ls_wR_factor_ref 0.0412
_reflns_number_gt 905
_reflns_number_total 958
_reflns_threshold_expression 'I > 2\s(I)'
_cod_data_source_file lh5951sup1.cif
_cod_data_source_block I
_cod_original_sg_symbol_H-M 'P 2/n'
_cod_database_code 2243319
_shelx_space_group_comment
;
The symmetry employed for this shelxl refinement is uniquely defined
by the following loop, which should always be used as a source of
symmetry information in preference to the above space-group names.
They are only intended as comments.
;
_shelx_estimated_absorpt_t_min 0.415
_shelx_estimated_absorpt_t_max 0.797

loop_
_space_group_symop_operation_xyz
'x, y, z'
'-x+1/2, y, -z+1/2'
'-x, -y, -z'
'x-1/2, -y, z-1/2'

loop_
_atom_site_type_symbol
_atom_site_label
_atom_site_fract_x
_atom_site_fract_y
_atom_site_fract_z
_atom_site_U_iso_or_equiv
_atom_site_adp_type
_atom_site_calc_flag
_atom_site_occupancy
_atom_site_disorder_assembly
_atom_site_disorder_group
Ag Ag1 0.250000 0.73580(3) 0.750000 0.02211(9) Uani d 1 . .
S S1 -0.02263(12) 0.64417(7) 0.85176(2) 0.01302(12) Uani d 1 . .
O O1 0.6178(4) 1.0451(2) 0.79516(7) 0.0274(3) Uani d 1 . .
O O2 0.750000 1.3371(3) 0.750000 0.0262(5) Uani d 1 . .
N N1 0.4947(4) 0.2874(2) 0.97975(7) 0.0136(3) Uani d 1 . .
N N2 0.750000 1.1423(3) 0.750000 0.0157(5) Uani d 1 . .
C C1 0.3461(5) 0.4408(3) 0.94406(8) 0.0126(4) Uani d 1 . .
C C2 0.3516(5) 0.6499(3) 0.96379(8) 0.0124(4) Uani d 1 . .
C C3 0.1666(5) 0.3949(3) 0.87926(9) 0.0143(4) Uani d 1 . .
H H3A -0.012208 0.288847 0.883653 0.017 Uiso calc 1 . .
H H3B 0.330073 0.344062 0.848344 0.017 Uiso calc 1 . .
C C4 0.1801(5) 0.8040(3) 0.91737(9) 0.0148(4) Uani d 1 . .
H H4A 0.349176 0.899858 0.900192 0.018 Uiso calc 1 . .
H H4B 0.007436 0.886025 0.939085 0.018 Uiso calc 1 . .

loop_
_atom_site_aniso_label
_atom_site_aniso_U_11
_atom_site_aniso_U_22
_atom_site_aniso_U_33
_atom_site_aniso_U_12
_atom_site_aniso_U_13
_atom_site_aniso_U_23
Ag1 0.03440(16) 0.01965(13) 0.01297(13) 0.000 0.00761(9) 0.000
S1 0.0137(2) 0.0144(2) 0.0109(2) 0.00041(16) -0.00013(16) 0.00061(15)
O1 0.0383(9) 0.0218(7) 0.0230(7) -0.0058(7) 0.0090(7) 0.0021(6)
O2 0.0451(14) 0.0098(9) 0.0228(10) 0.000 -0.0058(9) 0.000
N1 0.0155(8) 0.0134(7) 0.0118(7) -0.0009(6) 0.0015(6) 0.0001(6)
N2 0.0175(12) 0.0146(11) 0.0144(11) 0.000 -0.0040(9) 0.000
C1 0.0127(9) 0.0145(9) 0.0106(8) -0.0012(7) 0.0021(6) 0.0009(7)
C2 0.0136(9) 0.0134(9) 0.0104(8) -0.0005(7) 0.0020(7) 0.0005(7)
C3 0.0175(9) 0.0125(8) 0.0126(8) 0.0007(7) -0.0014(7) -0.0010(7)
C4 0.0198(10) 0.0128(8) 0.0114(8) 0.0006(7) -0.0015(7) -0.0013(7)

loop_
_atom_type_symbol
_atom_type_description
_atom_type_scat_dispersion_real
_atom_type_scat_dispersion_imag
_atom_type_scat_source
C C 0.0033 0.0016 'International Tables Vol C Tables 4.2.6.8 and 6.1.1.4'
H H 0.0000 0.0000 'International Tables Vol C Tables 4.2.6.8 and 6.1.1.4'
Ag Ag -0.8971 1.1015 'International Tables Vol C Tables 4.2.6.8 and 6.1.1.4'
N N 0.0061 0.0033 'International Tables Vol C Tables 4.2.6.8 and 6.1.1.4'
O O 0.0106 0.0060 'International Tables Vol C Tables 4.2.6.8 and 6.1.1.4'
S S 0.1246 0.1234 'International Tables Vol C Tables 4.2.6.8 and 6.1.1.4'

loop_
_geom_angle_atom_site_label_1
_geom_angle_atom_site_label_2
_geom_angle_atom_site_label_3
_geom_angle_site_symmetry_1
_geom_angle_site_symmetry_3
_geom_angle
_geom_angle_publ_flag
S1 Ag1 S1 . 2_556 152.57(2) y
S1 Ag1 O1 . . 97.62(3) y
S1 Ag1 O1 2_556 . 103.30(4) ?
S1 Ag1 O1 . 2_556 103.30(3) y
S1 Ag1 O1 2_556 2_556 97.62(3) ?
O1 Ag1 O1 . 2_556 80.24(7) y
C3 S1 C4 . . 96.12(9) ?
C3 S1 Ag1 . . 106.45(6) ?
C4 S1 Ag1 . . 107.66(6) ?
N2 O1 Ag1 . . 110.82(11) ?
C1 N1 C2 . 3_667 114.66(16) ?
O2 N2 O1 . . 119.74(11) ?
O2 N2 O1 . 2_656 119.74(11) ?
O1 N2 O1 . 2_656 120.5(2) ?
N1 C1 C2 . . 122.85(17) ?
N1 C1 C3 . . 120.77(16) ?
C2 C1 C3 . . 116.38(16) ?
N1 C2 C1 3_667 . 122.49(17) ?
N1 C2 C4 3_667 . 121.21(16) ?
C1 C2 C4 . . 116.29(16) ?
C1 C3 S1 . . 105.36(12) ?
C1 C3 H3A . . 110.7 ?
S1 C3 H3A . . 110.7 ?
C1 C3 H3B . . 110.7 ?
S1 C3 H3B . . 110.7 ?
H3A C3 H3B . . 108.8 ?
C2 C4 S1 . . 105.17(12) ?
C2 C4 H4A . . 110.7 ?
S1 C4 H4A . . 110.7 ?
C2 C4 H4B . . 110.7 ?
S1 C4 H4B . . 110.7 ?
H4A C4 H4B . . 108.8 ?

loop_
_geom_bond_atom_site_label_1
_geom_bond_atom_site_label_2
_geom_bond_site_symmetry_2
_geom_bond_distance
_geom_bond_publ_flag
Ag1 S1 . 2.4696(5) y
Ag1 S1 2_556 2.4696(5) ?
Ag1 O1 . 2.5849(15) y
Ag1 O1 2_556 2.5849(15) ?
S1 C3 . 1.8322(19) ?
S1 C4 . 1.8368(19) ?
O1 N2 . 1.2517(18) ?
O2 N2 . 1.245(3) ?
N1 C1 . 1.337(2) ?
N1 C2 3_667 1.339(2) ?
C1 C2 . 1.397(3) ?
C1 C3 . 1.501(2) ?
C2 C4 . 1.503(3) ?
C3 H3A . 0.9800 ?
C3 H3B . 0.9800 ?
C4 H4A . 0.9800 ?
C4 H4B . 0.9800 ?

loop_
_geom_hbond_atom_site_label_D
_geom_hbond_atom_site_label_H
_geom_hbond_atom_site_label_A
_geom_hbond_site_symmetry_A
_geom_hbond_distance_DH
_geom_hbond_distance_HA
_geom_hbond_distance_DA
_geom_hbond_angle_DHA
_geom_hbond_publ_flag
C3 H3B O1 1_545 0.98 2.50 3.379(2) 150 yes
C4 H4A O1 . 0.98 2.62 3.475(2) 146 no

loop_
_geom_torsion_atom_site_label_1
_geom_torsion_atom_site_label_2
_geom_torsion_atom_site_label_3
_geom_torsion_atom_site_label_4
_geom_torsion_site_symmetry_1
_geom_torsion_site_symmetry_2
_geom_torsion_site_symmetry_3
_geom_torsion_site_symmetry_4
_geom_torsion
_geom_torsion_publ_flag
Ag1 O1 N2 O2 . . . . 136.46(5) ?
Ag1 O1 N2 O1 . . . 2_656 -43.54(5) ?
C2 N1 C1 C2 3_667 . . . 0.3(3) ?
C2 N1 C1 C3 3_667 . . . 179.41(16) ?
N1 C1 C2 N1 . . . 3_667 -0.3(3) ?
C3 C1 C2 N1 . . . 3_667 -179.47(16) ?
N1 C1 C2 C4 . . . . 178.56(17) ?
C3 C1 C2 C4 . . . . -0.6(2) ?
N1 C1 C3 S1 . . . . 175.73(14) ?
C2 C1 C3 S1 . . . . -5.08(19) ?
C4 S1 C3 C1 . . . . 7.26(14) ?
Ag1 S1 C3 C1 . . . . 117.73(11) ?
N1 C2 C4 S1 3_667 . . . -175.17(14) ?
C1 C2 C4 S1 . . . . 5.9(2) ?
C3 S1 C4 C2 . . . . -7.54(14) ?
Ag1 S1 C4 C2 . . . . -116.99(11) ?

_cod_database_fobs_code 2243319
